data_9004239
loop_
_publ_author_name
'Yongshan, D.'
'Hughes, J. M.'
'Moore, P. B.'

_publ_section_title
;
 The crystal structures of mimetite and clinomimetite, Pb5(AsO4)3Cl
;
_journal_name_full 'The Canadian Mineralogist'
_journal_page_first 369
_journal_page_last 376
_journal_volume 29
_journal_year 1991
_chemical_compound_source 'Durango, Mexico'
_chemical_formula_sum 'As3 Cl O12 Pb5'
_chemical_name_mineral Mimetite
_space_group_IT_number 176
_symmetry_space_group_name_Hall '-P 6c'
_symmetry_space_group_name_H-M 'P 63/m'
_cell_angle_alpha 90
_cell_angle_beta 90
_cell_angle_gamma 120
_cell_length_a 10.211
_cell_length_b 10.211
_cell_length_c 7.4185
_cell_formula_units_Z 2
_cell_volume 669.859
_database_code_amcsd 0005264
_exptl_crystal_density_diffrn 7.378
_cod_original_formula_sum 'Pb5 As3 O12 Cl'
_cod_database_code 9004239

loop_
_space_group_symop_operation_xyz
x,y,z
-x+y,-x,1/2-z
x-y,x,1/2+z
y,-x+y,-z
-y,x-y,z
x,y,1/2-z
-x,-y,1/2+z
x-y,x,-z
-x+y,-x,z
-y,x-y,1/2-z
y,-x+y,1/2+z
-x,-y,-z

loop_
_atom_site_label
_atom_site_fract_x
_atom_site_fract_y
_atom_site_fract_z
_atom_site_U_iso_or_equiv
Pb1 0.33333 0.66667 0.50700 0.01430
Pb2 0.00470 0.25110 0.25000 0.01490
As 0.38370 0.40910 0.25000 0.00590
O1 0.49500 0.32800 0.25000 0.02180
O2 0.48600 0.60400 0.25000 0.01660
O3 0.27500 0.35900 0.06700 0.04090
Cl 0.00000 0.00000 0.00000 0.02050

loop_
_cod_related_entry_id
_cod_related_entry_database
_cod_related_entry_code
1 AMCSD 0005264
